data_7034626
loop_
_publ_author_name
'Baca, Svetlana G.'
'Speldrich, Manfred'
'van Leusen, Jan'
'Ellern, Arkady'
'K\"ogerler, Paul'

_publ_section_title
;
 Undecametallic and hexadecametallic ferric oxo-hydroxo/ethoxo pivalate
 clusters.
;
_journal_issue 17
_journal_name_full 'Dalton transactions (Cambridge, England : 2003)'
_journal_page_first 7777
_journal_page_last 7780
_journal_paper_doi 10.1039/c5dt00665a
_journal_volume 44
_journal_year 2015
_chemical_formula_moiety '(C78 H153 Fe11 O39), (C2 H3 N), 1.5(C H2 Cl2)'
_chemical_formula_sum 'C81.5 H159 Cl3 Fe11 N O39'
_chemical_formula_weight 2497.80
_chemical_name_systematic
;
?
;
_space_group_IT_number 2
_symmetry_cell_setting triclinic
_symmetry_space_group_name_Hall '-P 1'
_symmetry_space_group_name_H-M 'P -1'
_atom_sites_solution_hydrogens geom
_atom_sites_solution_primary direct
_atom_sites_solution_secondary difmap
_audit_creation_method SHELXL-97
_audit_update_record
;
2012-04-06 deposited with the CCDC.
2015-03-27 downloaded from the CCDC.
;
_cell_angle_alpha 95.898(2)
_cell_angle_beta 90.145(2)
_cell_angle_gamma 96.779(2)
_cell_formula_units_Z 2
_cell_length_a 13.2026(18)
_cell_length_b 16.084(2)
_cell_length_c 27.889(4)
_cell_measurement_reflns_used 4541
_cell_measurement_temperature 173(2)
_cell_measurement_theta_max 22.54
_cell_measurement_theta_min 2.46
_cell_volume 5849.1(14)
_computing_cell_refinement 'APEX II (BRUKER, 2009)'
_computing_data_collection 'APEX II (BRUKER, 2009)'
_computing_data_reduction 'APEX II (BRUKER, 2009)'
_computing_molecular_graphics 'APEX II (BRUKER, 2009)'
_computing_publication_material 'APEX II (BRUKER, 2009)'
_computing_structure_refinement 'SHELXL-97 (Sheldrick, 2008)'
_computing_structure_solution 'SHELXS-97 (Sheldrick, 2008)'
_diffrn_ambient_temperature 173(2)
_diffrn_measured_fraction_theta_full 0.999
_diffrn_measured_fraction_theta_max 0.999
_diffrn_measurement_device_type 'Bruker APEX-II CCD'
_diffrn_measurement_method '\f and \w scans'
_diffrn_radiation_monochromator graphite
_diffrn_radiation_source 'fine-focus sealed tube'
_diffrn_radiation_type MoK\a
_diffrn_radiation_wavelength 0.71073
_diffrn_reflns_av_R_equivalents 0.0685
_diffrn_reflns_av_sigmaI/netI 0.0972
_diffrn_reflns_limit_h_max 14
_diffrn_reflns_limit_h_min -14
_diffrn_reflns_limit_k_max 17
_diffrn_reflns_limit_k_min -17
_diffrn_reflns_limit_l_max 30
_diffrn_reflns_limit_l_min -30
_diffrn_reflns_number 40085
_diffrn_reflns_theta_full 23.26
_diffrn_reflns_theta_max 23.26
_diffrn_reflns_theta_min 1.41
_exptl_absorpt_coefficient_mu 1.462
_exptl_absorpt_correction_T_max 0.74
_exptl_absorpt_correction_T_min 0.62
_exptl_absorpt_correction_type multi-scan
_exptl_absorpt_process_details 'SADABS (Sheldrick, 1996)'
_exptl_crystal_colour red
_exptl_crystal_density_diffrn 1.418
_exptl_crystal_density_method 'not measured'
_exptl_crystal_description prism
_exptl_crystal_F_000 2608
_exptl_crystal_size_max 0.16
_exptl_crystal_size_mid 0.11
_exptl_crystal_size_min 0.08
_refine_diff_density_max 1.221
_refine_diff_density_min -1.268
_refine_diff_density_rms 0.122
_refine_ls_extinction_method none
_refine_ls_goodness_of_fit_ref 0.971
_refine_ls_hydrogen_treatment mixed
_refine_ls_matrix_type full
_refine_ls_number_parameters 1293
_refine_ls_number_reflns 16797
_refine_ls_number_restraints 1169
_refine_ls_restrained_S_all 1.001
_refine_ls_R_factor_all 0.1238
_refine_ls_R_factor_gt 0.0703
_refine_ls_shift/su_max 0.000
_refine_ls_shift/su_mean 0.000
_refine_ls_structure_factor_coef Fsqd
_refine_ls_weighting_details 'calc w=1/[\s^2^(Fo^2^)+(0.0969P)^2^+37.2794P] where P=(Fo^2^+2Fc^2^)/3'
_refine_ls_weighting_scheme calc
_refine_ls_wR_factor_gt 0.1762
_refine_ls_wR_factor_ref 0.2093
_reflns_number_gt 10195
_reflns_number_total 16797
_reflns_threshold_expression >2sigma(I)
_cod_data_source_file c5dt00665a2.cif
_cod_data_source_block bac001
_cod_depositor_comments
;
The following automatic conversions were performed:

'_symmetry_cell_setting' value 'Triclinic' changed to 'triclinic'
according to
/usr/data/users/saulius/crontab/automatic-downloads/rss-feeds/RSC/lib/dictionaries/cif_core.dic
dictionary named 'cif_core.dic' version 2.4.2 from 2011-04-26.

Automatic conversion script
Id: cif_fix_values 3105 2015-03-04 15:46:00Z robertas 

 Adding full bibliography for 7034626--7034630.cif.
;
_cod_original_sg_symbol_H-M P-1
_cod_original_formula_sum 'C81.50 H159 Cl3 Fe11 N O39'
_cod_database_code 7034626

loop_
_symmetry_equiv_pos_as_xyz
'x, y, z'
'-x, -y, -z'

loop_
_atom_site_label
_atom_site_type_symbol
_atom_site_fract_x
_atom_site_fract_y
_atom_site_fract_z
_atom_site_U_iso_or_equiv
_atom_site_adp_type
_atom_site_occupancy
_atom_site_symmetry_multiplicity
_atom_site_calc_flag
_atom_site_refinement_flags
_atom_site_disorder_assembly
_atom_site_disorder_group
Fe1 Fe 0.26471(9) 0.70147(8) 0.26366(4) 0.0240(3) Uani 1 1 d . . .
Fe2 Fe 0.22243(9) 0.55240(8) 0.32108(4) 0.0238(3) Uani 1 1 d . . .
Fe3 Fe 0.24104(9) 0.48360(8) 0.20153(4) 0.0239(3) Uani 1 1 d . . .
Fe4 Fe 0.23131(9) 0.66618(8) 0.15572(4) 0.0252(3) Uani 1 1 d . . .
Fe5 Fe 0.47346(10) 0.76317(8) 0.18019(5) 0.0298(3) Uani 1 1 d . . .
Fe6 Fe 0.44870(11) 0.82353(8) 0.29791(5) 0.0329(4) Uani 1 1 d . . .
Fe7 Fe 0.45988(10) 0.63882(8) 0.34606(4) 0.0270(3) Uani 1 1 d . . .
Fe8 Fe 0.42583(9) 0.60893(8) 0.23642(4) 0.0248(3) Uani 1 1 d . A .
Fe9 Fe 0.10056(10) 0.37947(8) 0.25977(5) 0.0297(3) Uani 1 1 d . A .
Fe10 Fe 0.37506(11) 0.79722(9) 0.09012(5) 0.0362(4) Uani 1 1 d . A .
Fe11 Fe 0.55217(10) 0.79356(9) 0.40445(5) 0.0344(4) Uani 1 1 d . A .
C1 C 0.0483(7) 0.6412(7) 0.2906(4) 0.041(2) Uani 1 1 d U . .
H1A H 0.0199 0.5812 0.2888 0.049 Uiso 1 1 calc R A .
H1B H 0.0385 0.6610 0.2586 0.049 Uiso 1 1 calc R . .
C2 C -0.0085(8) 0.6913(7) 0.3277(4) 0.049(2) Uani 1 1 d U . .
H2A H 0.0020 0.6726 0.3595 0.074 Uiso 1 1 calc R . .
H2B H -0.0814 0.6829 0.3195 0.074 Uiso 1 1 calc R . .
H2C H 0.0170 0.7512 0.3283 0.074 Uiso 1 1 calc R . .
C3 C 0.175(2) 0.8230(16) 0.2077(8) 0.043(3) Uani 0.50 1 d PU A 1
H3A H 0.2010 0.8376 0.1761 0.052 Uiso 0.50 1 calc PR A 1
H3B H 0.2151 0.8593 0.2334 0.052 Uiso 0.50 1 calc PR A 1
C3' C 0.1100(19) 0.7967(16) 0.2153(8) 0.043(3) Uani 0.50 1 d PU B 2
H3'1 H 0.0537 0.7789 0.1916 0.051 Uiso 0.50 1 calc PR B 2
H3'2 H 0.0805 0.8028 0.2479 0.051 Uiso 0.50 1 calc PR B 2
C4 C 0.0635(16) 0.8356(15) 0.2117(7) 0.044(3) Uani 0.50 1 d PU A 1
H4A H 0.0228 0.7932 0.1896 0.066 Uiso 0.50 1 calc PR A 1
H4B H 0.0542 0.8920 0.2033 0.066 Uiso 0.50 1 calc PR A 1
H4C H 0.0412 0.8300 0.2449 0.066 Uiso 0.50 1 calc PR A 1
C4' C 0.1656(17) 0.8759(15) 0.2047(8) 0.045(3) Uani 0.50 1 d PU B 2
H4'1 H 0.2323 0.8839 0.2211 0.067 Uiso 0.50 1 calc PR B 2
H4'2 H 0.1268 0.9223 0.2159 0.067 Uiso 0.50 1 calc PR B 2
H4'3 H 0.1753 0.8750 0.1698 0.067 Uiso 0.50 1 calc PR B 2
C5 C 0.2481(9) 0.8322(7) 0.3487(4) 0.050(2) Uani 1 1 d U . .
H5A H 0.3005 0.8468 0.3746 0.060 Uiso 1 1 calc R A .
H5B H 0.2004 0.7842 0.3577 0.060 Uiso 1 1 calc R . .
C6 C 0.1911(10) 0.9059(7) 0.3443(4) 0.059(3) Uani 1 1 d U . .
H6A H 0.2382 0.9532 0.3351 0.089 Uiso 1 1 calc R . .
H6B H 0.1603 0.9221 0.3752 0.089 Uiso 1 1 calc R . .
H6C H 0.1374 0.8907 0.3195 0.089 Uiso 1 1 calc R . .
C7 C 0.4303(8) 0.4196(7) 0.2387(4) 0.049(2) Uani 1 1 d U . .
H7A H 0.3748 0.3813 0.2515 0.058 Uiso 1 1 calc R A .
H7B H 0.4785 0.4417 0.2656 0.058 Uiso 1 1 calc R . .
C8 C 0.4846(9) 0.3724(8) 0.1998(4) 0.062(3) Uani 1 1 d U . .
H8A H 0.4390 0.3570 0.1717 0.093 Uiso 1 1 calc R . .
H8B H 0.5049 0.3213 0.2115 0.093 Uiso 1 1 calc R . .
H8C H 0.5454 0.4081 0.1906 0.093 Uiso 1 1 calc R . .
C9 C 0.5157(8) 0.5904(7) 0.1368(4) 0.047(2) Uani 1 1 d U . .
H9A H 0.4916 0.6163 0.1089 0.056 Uiso 1 1 calc R A .
H9B H 0.4750 0.5348 0.1378 0.056 Uiso 1 1 calc R . .
C10 C 0.6259(8) 0.5788(8) 0.1309(4) 0.055(3) Uani 1 1 d U . .
H10A H 0.6664 0.6339 0.1309 0.083 Uiso 1 1 calc R . .
H10B H 0.6348 0.5449 0.1003 0.083 Uiso 1 1 calc R . .
H10C H 0.6486 0.5501 0.1576 0.083 Uiso 1 1 calc R . .
C11 C 0.6412(8) 0.6286(8) 0.2792(4) 0.052(2) Uani 1 1 d U . .
H11A H 0.6689 0.6732 0.3045 0.062 Uiso 1 1 calc R A .
H11B H 0.6550 0.6498 0.2475 0.062 Uiso 1 1 calc R . .
C12 C 0.6932(8) 0.5522(8) 0.2825(4) 0.061(3) Uani 1 1 d U . .
H12A H 0.6722 0.5268 0.3119 0.092 Uiso 1 1 calc R . .
H12B H 0.7672 0.5679 0.2834 0.092 Uiso 1 1 calc R . .
H12C H 0.6743 0.5116 0.2543 0.092 Uiso 1 1 calc R . .
C13 C 0.1867(11) 0.2897(8) 0.1688(5) 0.078(4) Uani 1 1 d U . .
H13A H 0.1955 0.2397 0.1856 0.094 Uiso 1 1 calc R A .
H13B H 0.2446 0.2985 0.1467 0.094 Uiso 1 1 calc R . .
C14 C 0.0919(11) 0.2738(9) 0.1408(5) 0.087(4) Uani 1 1 d U . .
H14A H 0.0341 0.2681 0.1627 0.130 Uiso 1 1 calc R . .
H14B H 0.0920 0.2218 0.1192 0.130 Uiso 1 1 calc R . .
H14C H 0.0860 0.3209 0.1217 0.130 Uiso 1 1 calc R . .
C15 C 0.6032(10) 0.8453(12) 0.0992(6) 0.100(4) Uani 1 1 d U . .
H15A H 0.5801 0.8837 0.0770 0.120 Uiso 1 1 calc R A .
H15B H 0.6357 0.8797 0.1278 0.120 Uiso 1 1 calc R . .
C16 C 0.6732(12) 0.7973(12) 0.0762(6) 0.114(5) Uani 1 1 d U . .
H16A H 0.6947 0.7585 0.0981 0.171 Uiso 1 1 calc R . .
H16B H 0.7327 0.8344 0.0672 0.171 Uiso 1 1 calc R . .
H16C H 0.6415 0.7650 0.0472 0.171 Uiso 1 1 calc R . .
C17 C 0.5934(11) 0.6284(9) 0.4386(5) 0.082(3) Uani 1 1 d U . .
H17A H 0.6000 0.6682 0.4683 0.098 Uiso 1 1 calc R A .
H17B H 0.5382 0.5827 0.4431 0.098 Uiso 1 1 calc R . .
C18 C 0.6865(11) 0.5950(10) 0.4289(6) 0.091(4) Uani 1 1 d U . .
H18A H 0.6797 0.5576 0.3987 0.137 Uiso 1 1 calc R . .
H18B H 0.7035 0.5632 0.4553 0.137 Uiso 1 1 calc R . .
H18C H 0.7409 0.6411 0.4258 0.137 Uiso 1 1 calc R . .
C19 C 0.0316(8) 0.4624(7) 0.3565(4) 0.050(2) Uani 1 1 d DU . .
C20 C -0.0410(8) 0.4475(7) 0.3976(3) 0.0565(18) Uani 1 1 d DU . .
C21 C -0.0464(10) 0.5273(7) 0.4303(4) 0.071(3) Uani 1 1 d DU . .
H21A H -0.0950 0.5161 0.4561 0.106 Uiso 1 1 calc R A .
H21B H -0.0689 0.5704 0.4117 0.106 Uiso 1 1 calc R . .
H21C H 0.0212 0.5471 0.4445 0.106 Uiso 1 1 calc R . .
C22 C 0.0050(9) 0.3859(8) 0.4268(4) 0.071(2) Uani 1 1 d DU . .
H22A H 0.0735 0.4101 0.4382 0.107 Uiso 1 1 calc R A .
H22B H 0.0094 0.3330 0.4065 0.107 Uiso 1 1 calc R . .
H22C H -0.0382 0.3749 0.4545 0.107 Uiso 1 1 calc R . .
C23 C -0.1427(8) 0.4076(8) 0.3783(4) 0.071(3) Uani 1 1 d DU . .
H23A H -0.1352 0.3534 0.3600 0.106 Uiso 1 1 calc R A .
H23B H -0.1704 0.4446 0.3570 0.106 Uiso 1 1 calc R . .
H23C H -0.1892 0.3988 0.4051 0.106 Uiso 1 1 calc R . .
C24 C 0.3798(9) 0.4676(6) 0.3700(4) 0.052(2) Uani 1 1 d DU . .
C25 C 0.3978(8) 0.3869(6) 0.3912(4) 0.0557(18) Uani 1 1 d DU . .
C26 C 0.4849(9) 0.4021(7) 0.4270(4) 0.068(3) Uani 1 1 d DU . .
H26A H 0.5473 0.4234 0.4110 0.102 Uiso 1 1 calc R A .
H26B H 0.4947 0.3492 0.4400 0.102 Uiso 1 1 calc R . .
H26C H 0.4695 0.4436 0.4534 0.102 Uiso 1 1 calc R . .
C27 C 0.3024(8) 0.3516(7) 0.4156(4) 0.059(2) Uani 1 1 d DU . .
H27A H 0.2869 0.3913 0.4428 0.088 Uiso 1 1 calc R A .
H27B H 0.3133 0.2978 0.4273 0.088 Uiso 1 1 calc R . .
H27C H 0.2453 0.3426 0.3924 0.088 Uiso 1 1 calc R . .
C28 C 0.4177(10) 0.3242(7) 0.3494(4) 0.069(2) Uani 1 1 d DU . .
H28A H 0.3615 0.3188 0.3259 0.103 Uiso 1 1 calc R A .
H28B H 0.4229 0.2694 0.3611 0.103 Uiso 1 1 calc R . .
H28C H 0.4818 0.3436 0.3341 0.103 Uiso 1 1 calc R . .
C29 C 0.0123(7) 0.4711(7) 0.1875(3) 0.0412(18) Uani 1 1 d DU . .
C30 C -0.0764(7) 0.4900(6) 0.1572(3) 0.0463(16) Uani 1 1 d DU . .
C31 C -0.1727(7) 0.4319(7) 0.1646(4) 0.053(2) Uani 1 1 d DU . .
H31A H -0.1574 0.3735 0.1614 0.080 Uiso 1 1 calc R A .
H31B H -0.2241 0.4386 0.1404 0.080 Uiso 1 1 calc R . .
H31C H -0.1989 0.4460 0.1969 0.080 Uiso 1 1 calc R . .
C32 C -0.0459(8) 0.4782(8) 0.1046(3) 0.061(2) Uani 1 1 d DU . .
H32A H 0.0149 0.5173 0.0995 0.091 Uiso 1 1 calc R A .
H32B H -0.1020 0.4895 0.0840 0.091 Uiso 1 1 calc R . .
H32C H -0.0310 0.4202 0.0964 0.091 Uiso 1 1 calc R . .
C33 C -0.0936(8) 0.5808(6) 0.1694(4) 0.052(2) Uani 1 1 d DU . .
H33A H -0.1144 0.5896 0.2030 0.078 Uiso 1 1 calc R A .
H33B H -0.1472 0.5946 0.1482 0.078 Uiso 1 1 calc R . .
H33C H -0.0302 0.6173 0.1647 0.078 Uiso 1 1 calc R . .
C34 C 0.2555(8) 0.5011(7) 0.0967(3) 0.0416(18) Uani 1 1 d DU . .
C35 C 0.2680(7) 0.4604(6) 0.0452(3) 0.0444(16) Uani 1 1 d DU . .
C36 C 0.2413(8) 0.3667(6) 0.0418(4) 0.052(2) Uani 1 1 d DU . .
H36A H 0.1690 0.3535 0.0492 0.077 Uiso 1 1 calc R A .
H36B H 0.2832 0.3434 0.0650 0.077 Uiso 1 1 calc R . .
H36C H 0.2542 0.3422 0.0091 0.077 Uiso 1 1 calc R . .
C37 C 0.2022(8) 0.4981(7) 0.0112(3) 0.053(2) Uani 1 1 d DU . .
H37A H 0.2129 0.4744 -0.0220 0.079 Uiso 1 1 calc R A .
H37B H 0.2204 0.5593 0.0139 0.079 Uiso 1 1 calc R . .
H37C H 0.1303 0.4852 0.0194 0.079 Uiso 1 1 calc R . .
C38 C 0.3785(7) 0.4826(7) 0.0325(4) 0.054(2) Uani 1 1 d DU . .
H38A H 0.3908 0.4563 0.0001 0.081 Uiso 1 1 calc R A .
H38B H 0.4226 0.4621 0.0559 0.081 Uiso 1 1 calc R . .
H38C H 0.3937 0.5439 0.0333 0.081 Uiso 1 1 calc R . .
C39 C 0.1429(9) 0.7589(9) 0.0820(4) 0.068(2) Uani 1 1 d DU . .
C40 C 0.0522(8) 0.7664(8) 0.0502(4) 0.075(2) Uani 1 1 d DU . .
C41 C -0.0463(8) 0.7505(10) 0.0744(4) 0.084(3) Uani 1 1 d DU . .
H41A H -0.0539 0.7973 0.0990 0.125 Uiso 1 1 calc R A .
H41B H -0.0484 0.6981 0.0896 0.125 Uiso 1 1 calc R . .
H41C H -0.1019 0.7454 0.0505 0.125 Uiso 1 1 calc R . .
C42 C 0.0680(11) 0.8424(9) 0.0239(5) 0.093(3) Uani 1 1 d DU . .
H42A H 0.0171 0.8377 -0.0022 0.140 Uiso 1 1 calc R A .
H42B H 0.1366 0.8471 0.0102 0.140 Uiso 1 1 calc R . .
H42C H 0.0609 0.8925 0.0461 0.140 Uiso 1 1 calc R . .
C43 C 0.0530(11) 0.6977(9) 0.0081(5) 0.099(3) Uani 1 1 d DU . .
H43A H 0.0078 0.7090 -0.0177 0.148 Uiso 1 1 calc R A .
H43B H 0.0292 0.6429 0.0191 0.148 Uiso 1 1 calc R . .
H43C H 0.1226 0.6972 -0.0040 0.148 Uiso 1 1 calc R . .
C44 C 0.4100(11) 0.9346(6) 0.1673(4) 0.070(2) Uani 1 1 d DU . .
C45 C 0.4163(10) 1.0272(7) 0.1856(4) 0.077(2) Uani 1 1 d DU . .
C46 C 0.3462(11) 1.0731(8) 0.1586(5) 0.091(3) Uani 1 1 d DU . .
H46A H 0.2753 1.0503 0.1637 0.137 Uiso 1 1 calc R A .
H46B H 0.3612 1.0660 0.1241 0.137 Uiso 1 1 calc R . .
H46C H 0.3562 1.1331 0.1703 0.137 Uiso 1 1 calc R . .
C47 C 0.5223(10) 1.0667(9) 0.1737(6) 0.102(3) Uani 1 1 d DU . .
H47A H 0.5218 1.1274 0.1726 0.154 Uiso 1 1 calc R A .
H47B H 0.5424 1.0412 0.1423 0.154 Uiso 1 1 calc R . .
H47C H 0.5710 1.0571 0.1985 0.154 Uiso 1 1 calc R . .
C48 C 0.4055(13) 1.0418(8) 0.2384(4) 0.095(3) Uani 1 1 d DU . .
H48A H 0.3349 1.0237 0.2470 0.142 Uiso 1 1 calc R A .
H48B H 0.4225 1.1018 0.2489 0.142 Uiso 1 1 calc R . .
H48C H 0.4517 1.0094 0.2543 0.142 Uiso 1 1 calc R . .
C49 C 0.6431(8) 0.8514(10) 0.2423(5) 0.083(3) Uani 1 1 d DU . .
C50 C 0.7529(8) 0.8916(8) 0.2487(4) 0.089(3) Uani 1 1 d DU . .
C51 C 0.7959(10) 0.9199(10) 0.2046(4) 0.101(3) Uani 1 1 d DU . .
H51A H 0.8524 0.9645 0.2125 0.151 Uiso 1 1 calc R A .
H51B H 0.7432 0.9418 0.1863 0.151 Uiso 1 1 calc R . .
H51C H 0.8211 0.8726 0.1851 0.151 Uiso 1 1 calc R . .
C52 C 0.7549(11) 0.9699(9) 0.2864(5) 0.108(3) Uani 1 1 d DU . .
H52A H 0.8242 0.9849 0.2998 0.162 Uiso 1 1 calc R A .
H52B H 0.7078 0.9569 0.3125 0.162 Uiso 1 1 calc R . .
H52C H 0.7341 1.0172 0.2709 0.162 Uiso 1 1 calc R . .
C53 C 0.8093(9) 0.8351(9) 0.2747(5) 0.099(3) Uani 1 1 d DU . .
H53A H 0.8081 0.7806 0.2553 0.149 Uiso 1 1 calc R A .
H53B H 0.7770 0.8269 0.3057 0.149 Uiso 1 1 calc R . .
H53C H 0.8801 0.8604 0.2802 0.149 Uiso 1 1 calc R . .
C54 C 0.4908(11) 0.9595(6) 0.3783(5) 0.077(3) Uani 1 1 d DU . .
C55 C 0.4880(10) 1.0523(7) 0.3977(4) 0.082(2) Uani 1 1 d DU . .
C56 C 0.3898(10) 1.0847(8) 0.3837(5) 0.093(3) Uani 1 1 d DU . .
H56A H 0.3895 1.1428 0.3983 0.140 Uiso 1 1 calc R A .
H56B H 0.3314 1.0493 0.3953 0.140 Uiso 1 1 calc R . .
H56C H 0.3852 1.0831 0.3486 0.140 Uiso 1 1 calc R . .
C57 C 0.5768(11) 1.0992(8) 0.3751(5) 0.096(3) Uani 1 1 d DU . .
H57A H 0.5842 1.1583 0.3885 0.144 Uiso 1 1 calc R A .
H57B H 0.5652 1.0954 0.3402 0.144 Uiso 1 1 calc R . .
H57C H 0.6390 1.0744 0.3817 0.144 Uiso 1 1 calc R . .
C58 C 0.5004(12) 1.0656(8) 0.4510(4) 0.086(3) Uani 1 1 d DU . .
H58A H 0.5605 1.0406 0.4607 0.128 Uiso 1 1 calc R A .
H58B H 0.4396 1.0389 0.4660 0.128 Uiso 1 1 calc R . .
H58C H 0.5093 1.1261 0.4615 0.128 Uiso 1 1 calc R . .
C59 C 0.3578(7) 0.7089(7) 0.4359(3) 0.0448(18) Uani 1 1 d DU . .
C60 C 0.2738(7) 0.6948(6) 0.4728(3) 0.0505(16) Uani 1 1 d DU . .
C61 C 0.3010(9) 0.7445(8) 0.5201(3) 0.063(2) Uani 1 1 d DU . .
H61A H 0.3124 0.8045 0.5157 0.095 Uiso 1 1 calc R A .
H61B H 0.3634 0.7270 0.5331 0.095 Uiso 1 1 calc R . .
H61C H 0.2452 0.7346 0.5427 0.095 Uiso 1 1 calc R . .
C62 C 0.2632(9) 0.6011(6) 0.4814(4) 0.059(2) Uani 1 1 d DU . .
H62A H 0.2068 0.5893 0.5034 0.088 Uiso 1 1 calc R A .
H62B H 0.3267 0.5882 0.4956 0.088 Uiso 1 1 calc R . .
H62C H 0.2493 0.5662 0.4506 0.088 Uiso 1 1 calc R . .
C63 C 0.1744(7) 0.7089(8) 0.4521(4) 0.058(2) Uani 1 1 d DU . .
H63A H 0.1197 0.6935 0.4744 0.088 Uiso 1 1 calc R A .
H63B H 0.1621 0.6742 0.4212 0.088 Uiso 1 1 calc R . .
H63C H 0.1757 0.7685 0.4470 0.088 Uiso 1 1 calc R . .
C64 C 0.0898(12) 0.2394(7) 0.2861(5) 0.082(3) Uani 1 1 d DU . .
C65 C 0.0772(10) 0.1543(7) 0.3058(5) 0.087(2) Uani 1 1 d DU . .
C66 C 0.1569(12) 0.1446(9) 0.3413(5) 0.104(3) Uani 1 1 d DU . .
H66A H 0.1387 0.0924 0.3562 0.156 Uiso 1 1 calc R A .
H66B H 0.1624 0.1926 0.3663 0.156 Uiso 1 1 calc R . .
H66C H 0.2224 0.1424 0.3251 0.156 Uiso 1 1 calc R . .
C67 C -0.0246(11) 0.1478(9) 0.3330(6) 0.104(3) Uani 1 1 d DU . .
H67A H -0.0505 0.0884 0.3341 0.156 Uiso 1 1 calc R A .
H67B H -0.0743 0.1756 0.3162 0.156 Uiso 1 1 calc R . .
H67C H -0.0135 0.1752 0.3659 0.156 Uiso 1 1 calc R . .
C68 C 0.0605(13) 0.0872(7) 0.2652(5) 0.096(3) Uani 1 1 d DU . .
H68A H 0.1240 0.0839 0.2473 0.145 Uiso 1 1 calc R A .
H68B H 0.0071 0.1001 0.2436 0.145 Uiso 1 1 calc R . .
H68C H 0.0394 0.0332 0.2777 0.145 Uiso 1 1 calc R . .
C69 C 0.4031(10) 0.7662(11) 0.0040(4) 0.0823(19) Uani 1 1 d DU . .
C70 C 0.4155(9) 0.7468(8) -0.0499(4) 0.082(2) Uani 1 1 d DU . .
C71 C 0.3830(11) 0.6557(8) -0.0667(4) 0.092(3) Uani 1 1 d DU . .
H71A H 0.4213 0.6202 -0.0487 0.138 Uiso 1 1 calc R A .
H71B H 0.3966 0.6451 -0.1012 0.138 Uiso 1 1 calc R . .
H71C H 0.3099 0.6423 -0.0613 0.138 Uiso 1 1 calc R . .
C72 C 0.3485(10) 0.7997(10) -0.0750(5) 0.097(3) Uani 1 1 d DU . .
H72A H 0.2784 0.7896 -0.0637 0.145 Uiso 1 1 calc R A .
H72B H 0.3498 0.7843 -0.1099 0.145 Uiso 1 1 calc R . .
H72C H 0.3741 0.8594 -0.0677 0.145 Uiso 1 1 calc R . .
C73 C 0.5241(8) 0.7711(10) -0.0623(5) 0.089(3) Uani 1 1 d DU . .
H73A H 0.5406 0.8323 -0.0560 0.134 Uiso 1 1 calc R A .
H73B H 0.5344 0.7537 -0.0965 0.134 Uiso 1 1 calc R . .
H73C H 0.5686 0.7433 -0.0425 0.134 Uiso 1 1 calc R . .
C74 C 0.7223(9) 0.8406(10) 0.4371(5) 0.0823(19) Uani 1 1 d DU . .
C75 C 0.8266(9) 0.8760(9) 0.4576(4) 0.097(2) Uani 1 1 d DU . .
C76 C 0.9059(10) 0.8812(12) 0.4217(5) 0.114(3) Uani 1 1 d DU . .
H76A H 0.8878 0.9171 0.3974 0.172 Uiso 1 1 calc R A .
H76B H 0.9125 0.8247 0.4061 0.172 Uiso 1 1 calc R . .
H76C H 0.9709 0.9053 0.4373 0.172 Uiso 1 1 calc R . .
C77 C 0.8173(12) 0.9672(9) 0.4774(6) 0.120(3) Uani 1 1 d DU . .
H77A H 0.8651 1.0054 0.4607 0.180 Uiso 1 1 calc R A .
H77B H 0.8334 0.9749 0.5120 0.180 Uiso 1 1 calc R . .
H77C H 0.7475 0.9797 0.4722 0.180 Uiso 1 1 calc R . .
C78 C 0.8450(12) 0.8432(11) 0.5038(5) 0.119(3) Uani 1 1 d DU . .
H78A H 0.8924 0.8842 0.5238 0.179 Uiso 1 1 calc R A .
H78B H 0.8745 0.7900 0.4978 0.179 Uiso 1 1 calc R . .
H78C H 0.7803 0.8335 0.5207 0.179 Uiso 1 1 calc R . .
C79 C 0.7929(12) 0.2670(11) 0.2536(6) 0.103(5) Uani 1 1 d . . .
H79A H 0.8457 0.2505 0.2748 0.123 Uiso 1 1 calc R . .
H79B H 0.8168 0.3239 0.2445 0.123 Uiso 1 1 calc R . .
C80 C 0.945(4) 0.044(3) 0.0922(15) 0.17(2) Uani 0.50 1 d P . .
H80A H 0.9755 0.0983 0.0813 0.202 Uiso 0.50 1 calc PR . .
H80B H 0.9459 0.0017 0.0641 0.202 Uiso 0.50 1 calc PR . .
C81 C 0.769(2) 0.9383(14) 0.9726(8) 0.118(6) Uani 1 1 d U . .
C82 C 0.6923(15) 0.9936(11) 0.9800(6) 0.121(6) Uani 1 1 d U . .
H82A H 0.7112 1.0348 1.0079 0.181 Uiso 1 1 calc R . .
H82B H 0.6269 0.9610 0.9859 0.181 Uiso 1 1 calc R . .
H82C H 0.6861 1.0232 0.9513 0.181 Uiso 1 1 calc R . .
N1 N 0.8151(15) 0.8957(14) 0.9677(8) 0.149(7) Uani 1 1 d . . .
Cl1 Cl 0.6836(5) 0.2708(6) 0.2844(3) 0.235(4) Uani 1 1 d . . .
Cl2 Cl 0.7788(5) 0.1964(4) 0.2017(2) 0.153(2) Uani 1 1 d . . .
Cl4 Cl 0.8380(9) 0.0542(9) 0.0991(3) 0.145(5) Uani 0.50 1 d P . .
Cl3 Cl 1.0326(7) 0.0185(6) 0.1336(3) 0.108(3) Uani 0.50 1 d P . .
O1 O 0.3424(4) 0.6206(3) 0.29980(19) 0.0235(13) Uani 1 1 d . A .
O2 O 0.2796(4) 0.6072(3) 0.20710(19) 0.0218(13) Uani 1 1 d . A .
O3 O 0.4135(4) 0.7390(4) 0.2430(2) 0.0265(14) Uani 1 1 d . A .
O4 O 0.1926(4) 0.4786(3) 0.2679(2) 0.0249(14) Uani 1 1 d . A .
O5 O 0.3469(4) 0.7328(4) 0.14225(19) 0.0282(14) Uani 1 1 d . A .
O6 O 0.4887(4) 0.7607(4) 0.3432(2) 0.0299(15) Uani 1 1 d . A .
O7 O 0.1545(4) 0.6491(4) 0.3019(2) 0.0263(14) Uani 1 1 d . . .
O8 O 0.1822(5) 0.7350(4) 0.2127(2) 0.0324(15) Uani 0.50 1 d P A 1
O8' O 0.1822(5) 0.7350(4) 0.2127(2) 0.0324(15) Uani 0.50 1 d P B 2
O9 O 0.2963(5) 0.8080(4) 0.3043(2) 0.0306(15) Uani 1 1 d . A .
O10 O 0.3886(4) 0.4879(4) 0.2196(2) 0.0269(14) Uani 1 1 d . A .
O11 O 0.5007(4) 0.6428(4) 0.1803(2) 0.0304(15) Uani 1 1 d . A .
O12 O 0.5332(4) 0.6108(4) 0.2849(2) 0.0318(15) Uani 1 1 d . A .
O13 O 0.1884(5) 0.3619(4) 0.2037(2) 0.0338(15) Uani 1 1 d . A .
O14 O 0.5159(5) 0.7893(4) 0.1139(2) 0.0380(17) Uani 1 1 d . A .
O15 O 0.5707(5) 0.6726(4) 0.3962(2) 0.0356(16) Uani 1 1 d . A .
O16 O 0.1019(5) 0.5244(4) 0.3627(2) 0.0333(15) Uani 1 1 d . A .
O17 O 0.0204(5) 0.4107(4) 0.3194(2) 0.0425(17) Uani 1 1 d . A .
O18 O 0.2903(5) 0.4787(4) 0.3605(2) 0.0363(16) Uani 1 1 d . A .
O19 O 0.4567(5) 0.5197(4) 0.3635(2) 0.0358(16) Uani 1 1 d . A .
O20 O 0.0989(4) 0.5096(4) 0.1802(2) 0.0274(14) Uani 1 1 d . A .
O21 O -0.0060(4) 0.4196(4) 0.2189(2) 0.0343(16) Uani 1 1 d . A .
O22 O 0.2712(5) 0.4583(4) 0.1309(2) 0.0325(15) Uani 1 1 d . A .
O23 O 0.2315(5) 0.5747(4) 0.1023(2) 0.0347(16) Uani 1 1 d . A .
O24 O 0.1287(5) 0.7092(4) 0.1147(2) 0.0354(16) Uani 1 1 d . A .
O25 O 0.2267(5) 0.7993(4) 0.0731(2) 0.0428(18) Uani 1 1 d . A .
O26 O 0.4382(5) 0.8850(4) 0.1956(2) 0.0367(16) Uani 1 1 d . A .
O27 O 0.3790(5) 0.9130(4) 0.1242(2) 0.0371(16) Uani 1 1 d . A .
O28 O 0.6164(5) 0.8055(4) 0.2041(2) 0.0429(18) Uani 1 1 d . A .
O29 O 0.5829(6) 0.8703(5) 0.2763(3) 0.053(2) Uani 1 1 d . A .
O30 O 0.4499(6) 0.9354(4) 0.3369(2) 0.054(2) Uani 1 1 d . A .
O31 O 0.5261(6) 0.9128(4) 0.4050(2) 0.051(2) Uani 1 1 d . A .
O32 O 0.4286(5) 0.7683(4) 0.4450(2) 0.0358(16) Uani 1 1 d . A .
O33 O 0.3506(4) 0.6582(4) 0.3977(2) 0.0305(15) Uani 1 1 d . A .
O34 O 0.1640(5) 0.2941(4) 0.3000(2) 0.0431(18) Uani 1 1 d . A .
O35 O 0.0243(5) 0.2576(4) 0.2572(2) 0.0439(18) Uani 1 1 d . A .
O36 O 0.3791(5) 0.7064(5) 0.0304(2) 0.0482(19) Uani 1 1 d . A .
O37 O 0.4172(5) 0.8406(5) 0.0240(2) 0.0486(19) Uani 1 1 d . A .
O38 O 0.7069(5) 0.8329(5) 0.3922(2) 0.056(2) Uani 1 1 d . A .
O39 O 0.6493(5) 0.8237(5) 0.4647(2) 0.0462(18) Uani 1 1 d . A .

loop_
_atom_site_aniso_label
_atom_site_aniso_U_11
_atom_site_aniso_U_22
_atom_site_aniso_U_33
_atom_site_aniso_U_23
_atom_site_aniso_U_13
_atom_site_aniso_U_12
Fe1 0.0283(7) 0.0234(7) 0.0199(7) 0.0026(5) -0.0029(5) 0.0005(6)
Fe2 0.0280(7) 0.0223(7) 0.0203(7) 0.0026(5) -0.0016(5) -0.0012(6)
Fe3 0.0238(7) 0.0257(7) 0.0206(7) -0.0017(6) -0.0013(5) 0.0004(6)
Fe4 0.0250(7) 0.0303(8) 0.0195(7) 0.0032(6) -0.0046(5) -0.0003(6)
Fe5 0.0269(7) 0.0357(8) 0.0257(7) 0.0105(6) -0.0035(6) -0.0069(6)
Fe6 0.0447(9) 0.0248(8) 0.0264(7) 0.0061(6) -0.0112(6) -0.0100(6)
Fe7 0.0297(7) 0.0266(7) 0.0240(7) 0.0057(6) -0.0078(6) -0.0024(6)
Fe8 0.0225(7) 0.0282(7) 0.0229(7) 0.0034(6) -0.0026(5) -0.0004(6)
Fe9 0.0312(8) 0.0276(8) 0.0280(7) 0.0011(6) 0.0007(6) -0.0053(6)
Fe10 0.0384(8) 0.0451(9) 0.0246(7) 0.0125(7) -0.0036(6) -0.0050(7)
Fe11 0.0374(8) 0.0347(8) 0.0277(8) 0.0040(6) -0.0115(6) -0.0101(6)
C1 0.032(5) 0.049(6) 0.042(5) 0.006(4) 0.001(4) 0.010(4)
C2 0.040(5) 0.058(6) 0.050(5) 0.002(5) 0.005(4) 0.013(4)
C3 0.049(9) 0.051(10) 0.031(6) 0.007(7) -0.005(6) 0.014(8)
C3' 0.049(9) 0.051(10) 0.031(6) 0.006(7) -0.005(6) 0.014(8)
C4 0.050(9) 0.052(10) 0.032(6) 0.007(7) -0.005(6) 0.014(8)
C4' 0.051(9) 0.053(10) 0.033(6) 0.006(7) -0.004(6) 0.013(8)
C5 0.074(7) 0.035(5) 0.039(5) -0.007(4) 0.008(5) 0.009(4)
C6 0.084(7) 0.039(5) 0.053(6) -0.006(5) 0.005(5) 0.013(5)
C7 0.052(6) 0.043(6) 0.054(6) 0.008(5) -0.007(5) 0.019(5)
C8 0.062(6) 0.057(6) 0.071(6) -0.002(5) -0.006(5) 0.029(5)
C9 0.037(5) 0.059(6) 0.043(5) 0.002(5) 0.007(4) 0.008(5)
C10 0.042(5) 0.067(6) 0.056(6) -0.005(5) 0.011(5) 0.016(5)
C11 0.032(5) 0.076(7) 0.046(6) 0.006(5) -0.002(4) 0.003(4)
C12 0.039(5) 0.086(7) 0.060(6) 0.005(6) 0.003(5) 0.012(5)
C13 0.103(9) 0.062(7) 0.057(7) -0.009(6) 0.015(6) -0.029(7)
C14 0.104(9) 0.076(7) 0.068(7) -0.012(6) 0.012(6) -0.026(7)
C15 0.054(8) 0.171(14) 0.084(9) 0.051(9) 0.003(6) 0.012(8)
C16 0.072(8) 0.172(14) 0.104(10) 0.041(9) 0.008(7) 0.016(8)
C17 0.081(8) 0.077(8) 0.088(8) 0.001(7) -0.032(7) 0.018(6)
C18 0.089(8) 0.090(8) 0.096(8) 0.003(7) -0.021(7) 0.023(6)
C19 0.051(4) 0.064(5) 0.035(4) 0.010(4) 0.014(3) 0.002(4)
C20 0.057(4) 0.071(5) 0.040(4) 0.009(3) 0.018(3) -0.002(4)
C21 0.074(6) 0.079(5) 0.054(5) -0.001(4) 0.031(5) -0.007(5)
C22 0.075(6) 0.088(6) 0.054(5) 0.028(4) 0.023(4) 0.003(5)
C23 0.060(5) 0.095(6) 0.051(5) 0.003(5) 0.018(4) -0.012(5)
C24 0.062(5) 0.042(4) 0.055(4) 0.025(3) -0.018(4) -0.003(4)
C25 0.066(4) 0.043(4) 0.061(4) 0.028(3) -0.018(3) -0.002(3)
C26 0.075(5) 0.054(5) 0.080(5) 0.042(4) -0.030(4) -0.002(5)
C27 0.071(5) 0.046(5) 0.063(5) 0.032(4) -0.015(4) -0.003(4)
C28 0.081(6) 0.052(5) 0.077(5) 0.023(4) -0.004(5) 0.009(5)
C29 0.027(4) 0.056(4) 0.041(4) 0.000(4) -0.006(3) 0.011(3)
C30 0.030(3) 0.062(4) 0.048(3) 0.002(3) -0.009(3) 0.010(3)
C31 0.032(4) 0.062(5) 0.065(5) 0.002(5) -0.014(4) 0.006(4)
C32 0.045(5) 0.090(6) 0.047(4) 0.001(4) -0.013(4) 0.012(5)
C33 0.036(5) 0.059(4) 0.064(5) 0.009(4) -0.011(4) 0.010(4)
C34 0.040(4) 0.056(4) 0.024(3) -0.008(3) 0.002(3) 0.000(4)
C35 0.045(3) 0.059(4) 0.025(3) -0.009(3) 0.002(3) 0.002(3)
C36 0.058(5) 0.058(4) 0.032(4) -0.015(4) -0.001(4) 0.000(4)
C37 0.059(5) 0.071(5) 0.026(4) -0.009(4) -0.002(4) 0.011(4)
C38 0.048(4) 0.073(5) 0.034(5) -0.015(4) 0.007(4) -0.002(4)
C39 0.054(5) 0.103(6) 0.051(5) 0.026(4) -0.009(4) 0.015(5)
C40 0.059(4) 0.112(6) 0.057(4) 0.028(4) -0.014(4) 0.015(5)
C41 0.059(5) 0.131(8) 0.067(6) 0.034(5) -0.012(4) 0.018(6)
C42 0.078(6) 0.126(7) 0.083(6) 0.047(5) -0.020(5) 0.011(6)
C43 0.081(6) 0.138(7) 0.075(6) 0.003(5) -0.018(5) 0.011(6)
C44 0.114(7) 0.040(4) 0.058(5) 0.016(4) -0.008(5) 0.006(4)
C45 0.124(6) 0.042(4) 0.066(4) 0.012(4) -0.009(5) 0.006(4)
C46 0.143(7) 0.049(5) 0.082(6) 0.006(5) -0.022(6) 0.018(5)
C47 0.130(7) 0.063(6) 0.107(6) -0.002(6) -0.001(6) -0.010(5)
C48 0.161(8) 0.054(6) 0.069(5) 0.008(5) -0.005(6) 0.012(6)
C49 0.052(5) 0.111(7) 0.079(6) 0.051(5) -0.030(4) -0.046(5)
C50 0.055(4) 0.119(7) 0.087(6) 0.046(5) -0.030(4) -0.047(4)
C51 0.060(6) 0.139(8) 0.096(6) 0.051(5) -0.025(5) -0.056(6)
C52 0.072(6) 0.129(7) 0.110(7) 0.029(6) -0.026(6) -0.050(6)
C53 0.056(6) 0.137(8) 0.101(7) 0.050(6) -0.028(5) -0.033(5)
C54 0.115(7) 0.038(4) 0.071(5) 0.002(4) -0.022(5) -0.013(4)
C55 0.121(6) 0.041(4) 0.077(5) 0.000(4) -0.021(5) -0.014(4)
C56 0.131(7) 0.051(6) 0.093(6) -0.005(5) -0.022(6) 0.001(5)
C57 0.135(7) 0.051(5) 0.091(6) -0.008(5) -0.003(6) -0.022(5)
C58 0.124(8) 0.047(6) 0.078(5) -0.008(5) -0.015(5) -0.011(6)
C59 0.044(4) 0.060(4) 0.030(4) 0.006(4) -0.001(3) 0.004(4)
C60 0.049(4) 0.066(4) 0.034(3) 0.004(3) 0.003(3) 0.001(3)
C61 0.062(5) 0.084(6) 0.038(4) -0.002(4) 0.005(4) -0.011(5)
C62 0.063(5) 0.068(4) 0.044(5) 0.008(4) 0.009(4) -0.001(4)
C63 0.049(4) 0.081(6) 0.045(5) 0.005(5) 0.004(4) 0.005(4)
C64 0.120(7) 0.038(4) 0.087(6) 0.017(4) 0.001(5) -0.007(5)
C65 0.127(7) 0.041(4) 0.094(6) 0.021(4) -0.001(5) -0.008(5)
C66 0.145(8) 0.051(6) 0.115(7) 0.025(5) -0.021(6) -0.009(6)
C67 0.140(7) 0.061(6) 0.110(7) 0.027(5) 0.015(6) -0.012(6)
C68 0.139(8) 0.043(5) 0.104(7) 0.014(5) -0.001(6) -0.007(6)
C69 0.057(3) 0.132(5) 0.048(3) -0.004(4) -0.009(3) -0.017(4)
C70 0.063(4) 0.131(5) 0.045(3) -0.001(4) -0.007(3) -0.013(4)
C71 0.086(6) 0.133(6) 0.046(5) -0.004(5) 0.000(5) -0.021(5)
C72 0.084(6) 0.150(7) 0.053(5) 0.002(5) -0.006(5) 0.009(5)
C73 0.067(4) 0.136(7) 0.056(5) -0.006(6) 0.004(4) -0.012(5)
C74 0.057(3) 0.132(5) 0.048(3) -0.004(4) -0.009(3) -0.017(4)
C75 0.063(4) 0.148(6) 0.066(4) -0.009(4) -0.013(3) -0.025(4)
C76 0.068(5) 0.175(8) 0.083(6) -0.018(6) -0.004(4) -0.032(6)
C77 0.082(6) 0.155(6) 0.106(6) -0.026(5) -0.014(5) -0.025(6)
C78 0.081(6) 0.181(7) 0.083(5) 0.008(6) -0.033(5) -0.034(6)
C79 0.085(12) 0.126(15) 0.088(12) 0.016(11) -0.008(9) -0.023(10)
C80 0.26(6) 0.15(4) 0.13(3) 0.09(3) -0.02(4) 0.10(4)
C81 0.166(16) 0.093(12) 0.102(10) 0.025(9) -0.046(11) 0.039(9)
C82 0.170(16) 0.095(11) 0.104(10) 0.018(9) -0.048(11) 0.041(9)
N1 0.139(17) 0.17(2) 0.145(16) 0.050(15) 0.031(13) 0.002(13)
Cl1 0.080(4) 0.349(12) 0.238(8) -0.075(8) 0.023(5) -0.039(5)
Cl2 0.152(5) 0.156(5) 0.129(4) 0.005(4) -0.030(4) -0.059(4)
Cl4 0.134(9) 0.241(14) 0.084(6) 0.050(7) 0.016(6) 0.096(9)
Cl3 0.123(7) 0.125(7) 0.079(5) 0.050(5) -0.027(5) -0.003(6)
O1 0.029(3) 0.018(3) 0.021(3) 0.001(3) -0.004(3) -0.004(3)
O2 0.022(3) 0.019(3) 0.024(3) 0.002(3) -0.004(3) 0.002(2)
O3 0.028(3) 0.028(3) 0.022(3) 0.003(3) -0.007(3) -0.006(3)
O4 0.027(3) 0.023(3) 0.024(3) 0.002(3) 0.001(3) 0.001(3)
O5 0.030(3) 0.036(4) 0.018(3) 0.005(3) -0.005(3) -0.002(3)
O6 0.036(4) 0.025(3) 0.026(3) 0.005(3) -0.012(3) -0.008(3)
O7 0.029(3) 0.028(3) 0.022(3) 0.004(3) -0.004(3) 0.002(3)
O8 0.044(4) 0.032(4) 0.024(3) 0.001(3) -0.006(3) 0.021(3)
O8' 0.044(4) 0.032(4) 0.024(3) 0.001(3) -0.006(3) 0.021(3)
O9 0.047(4) 0.023(3) 0.021(3) -0.001(3) -0.006(3) 0.002(3)
O10 0.024(3) 0.030(4) 0.026(3) -0.004(3) -0.001(3) 0.007(3)
O11 0.025(3) 0.041(4) 0.025(3) 0.002(3) 0.001(3) 0.002(3)
O12 0.022(3) 0.043(4) 0.030(4) 0.004(3) -0.008(3) -0.001(3)
O13 0.037(4) 0.027(4) 0.035(4) -0.009(3) 0.000(3) 0.000(3)
O14 0.031(4) 0.052(4) 0.030(4) 0.015(3) 0.001(3) -0.009(3)
O15 0.044(4) 0.031(4) 0.031(4) 0.011(3) -0.016(3) -0.006(3)
O16 0.037(4) 0.035(4) 0.026(3) 0.001(3) 0.009(3) -0.004(3)
O17 0.049(4) 0.046(4) 0.028(4) 0.001(3) 0.007(3) -0.007(3)
O18 0.041(4) 0.031(4) 0.037(4) 0.012(3) -0.011(3) -0.003(3)
O19 0.039(4) 0.034(4) 0.036(4) 0.013(3) -0.009(3) 0.002(3)
O20 0.020(3) 0.034(4) 0.026(3) 0.002(3) -0.005(3) 0.000(3)
O21 0.024(3) 0.047(4) 0.030(4) 0.001(3) -0.003(3) -0.003(3)
O22 0.031(4) 0.043(4) 0.022(3) -0.004(3) -0.001(3) 0.006(3)
O23 0.045(4) 0.033(4) 0.025(3) -0.002(3) -0.002(3) 0.004(3)
O24 0.032(4) 0.044(4) 0.029(4) 0.004(3) -0.010(3) -0.001(3)
O25 0.039(4) 0.054(5) 0.035(4) 0.016(3) -0.009(3) -0.005(3)
O26 0.043(4) 0.033(4) 0.031(4) 0.008(3) -0.006(3) -0.009(3)
O27 0.041(4) 0.039(4) 0.032(4) 0.016(3) -0.011(3) -0.003(3)
O28 0.031(4) 0.050(5) 0.045(4) 0.017(4) -0.006(3) -0.013(3)
O29 0.050(5) 0.063(5) 0.040(4) 0.019(4) -0.013(4) -0.036(4)
O30 0.086(6) 0.033(4) 0.039(4) 0.002(3) -0.028(4) -0.010(4)
O31 0.075(5) 0.032(4) 0.041(4) -0.001(3) -0.028(4) -0.007(4)
O32 0.037(4) 0.037(4) 0.030(4) -0.002(3) -0.006(3) -0.003(3)
O33 0.030(4) 0.034(4) 0.025(3) 0.002(3) -0.005(3) -0.007(3)
O34 0.050(4) 0.024(4) 0.053(5) 0.005(3) -0.004(4) -0.004(3)
O35 0.050(4) 0.035(4) 0.042(4) 0.001(3) -0.007(3) -0.010(3)
O36 0.057(5) 0.061(5) 0.024(4) 0.010(3) -0.002(3) -0.007(4)
O37 0.055(5) 0.060(5) 0.028(4) 0.013(4) -0.010(3) -0.010(4)
O38 0.051(5) 0.071(6) 0.036(4) -0.003(4) -0.003(4) -0.022(4)
O39 0.042(4) 0.060(5) 0.033(4) 0.001(4) -0.010(3) -0.007(4)

loop_
_atom_type_symbol
_atom_type_description
_atom_type_scat_dispersion_real
_atom_type_scat_dispersion_imag
_atom_type_scat_source
C C 0.0033 0.0016 'International Tables Vol C Tables 4.2.6.8 and 6.1.1.4'
H H 0.0000 0.0000 'International Tables Vol C Tables 4.2.6.8 and 6.1.1.4'
O O 0.0106 0.0060 'International Tables Vol C Tables 4.2.6.8 and 6.1.1.4'
Fe Fe 0.3463 0.8444 'International Tables Vol C Tables 4.2.6.8 and 6.1.1.4'
Cl Cl 0.1484 0.1585 'International Tables Vol C Tables 4.2.6.8 and 6.1.1.4'
N N 0.0061 0.0033 'International Tables Vol C Tables 4.2.6.8 and 6.1.1.4'

loop_
_geom_angle_atom_site_label_1
_geom_angle_atom_site_label_2
_geom_angle_atom_site_label_3
_geom_angle
O8 Fe1 O9 101.5(3)
O8 Fe1 O7 98.8(3)
O9 Fe1 O7 98.9(2)
O8 Fe1 O1 156.7(2)
O9 Fe1 O1 101.8(2)
O7 Fe1 O1 78.9(2)
O8 Fe1 O3 103.1(2)
O9 Fe1 O3 78.7(2)
O7 Fe1 O3 158.1(2)
O1 Fe1 O3 80.3(2)
O8 Fe1 O2 77.8(2)
O9 Fe1 O2 158.3(2)
O7 Fe1 O2 102.7(2)
O1 Fe1 O2 80.2(2)
O3 Fe1 O2 80.4(2)
O8 Fe1 Fe8 117.76(18)
O9 Fe1 Fe8 118.09(19)
O7 Fe1 Fe8 118.24(18)
O1 Fe1 Fe8 47.94(16)
O3 Fe1 Fe8 48.41(16)
O2 Fe1 Fe8 47.95(15)
O4 Fe2 O1 101.0(2)
O4 Fe2 O18 98.7(3)
O1 Fe2 O18 99.3(2)
O4 Fe2 O7 99.3(2)
O1 Fe2 O7 81.4(2)
O18 Fe2 O7 161.5(3)
O4 Fe2 O16 101.6(3)
O1 Fe2 O16 156.3(2)
O18 Fe2 O16 84.2(3)
O7 Fe2 O16 88.0(2)
O4 Fe3 O2 96.2(2)
O4 Fe3 O10 94.5(2)
O2 Fe3 O10 80.7(2)
O4 Fe3 O13 76.3(2)
O2 Fe3 O13 171.8(2)
O10 Fe3 O13 103.0(2)
O4 Fe3 O22 165.1(2)
O2 Fe3 O22 98.2(2)
O10 Fe3 O22 91.6(2)
O13 Fe3 O22 89.1(3)
O4 Fe3 O20 90.0(2)
O2 Fe3 O20 85.6(2)
O10 Fe3 O20 166.0(2)
O13 Fe3 O20 91.0(2)
O22 Fe3 O20 87.3(2)
O4 Fe3 Fe9 38.80(16)
O2 Fe3 Fe9 130.34(17)
O10 Fe3 Fe9 114.35(18)
O13 Fe3 Fe9 41.46(17)
O22 Fe3 Fe9 126.49(19)
O20 Fe3 Fe9 77.09(16)
O5 Fe4 O2 101.3(2)
O5 Fe4 O23 100.1(3)
O2 Fe4 O23 98.2(2)
O5 Fe4 O8 100.4(3)
O2 Fe4 O8 80.3(2)
O23 Fe4 O8 159.3(3)
O5 Fe4 O24 101.0(3)
O2 Fe4 O24 156.7(2)
O23 Fe4 O24 84.6(3)
O8 Fe4 O24 88.9(2)
O5 Fe5 O3 96.1(2)
O5 Fe5 O14 77.1(2)
O3 Fe5 O14 172.7(3)
O5 Fe5 O11 93.3(2)
O3 Fe5 O11 80.5(2)
O14 Fe5 O11 102.5(3)
O5 Fe5 O28 165.9(3)
O3 Fe5 O28 97.8(3)
O14 Fe5 O28 88.9(3)
O11 Fe5 O28 91.5(3)
O5 Fe5 O26 90.6(2)
O3 Fe5 O26 87.3(2)
O14 Fe5 O26 89.9(3)
O11 Fe5 O26 167.6(2)
O28 Fe5 O26 87.6(3)
O5 Fe5 Fe10 38.82(17)
O3 Fe5 Fe10 130.41(17)
O14 Fe5 Fe10 42.25(18)
O11 Fe5 Fe10 113.33(17)
O28 Fe5 Fe10 127.43(19)
O26 Fe5 Fe10 76.69(18)
O6 Fe6 O3 102.3(3)
O6 Fe6 O29 99.5(3)
O3 Fe6 O29 98.3(3)
O6 Fe6 O30 100.6(3)
O3 Fe6 O30 156.1(3)
O29 Fe6 O30 84.6(3)
O6 Fe6 O9 101.9(3)
O3 Fe6 O9 80.6(2)
O29 Fe6 O9 158.2(3)
O30 Fe6 O9 88.0(3)
O6 Fe7 O1 96.4(2)
O6 Fe7 O12 93.5(3)
O1 Fe7 O12 80.4(2)
O6 Fe7 O15 77.3(2)
O1 Fe7 O15 171.8(3)
O12 Fe7 O15 104.9(3)
O6 Fe7 O19 165.0(2)
O1 Fe7 O19 98.4(2)
O12 Fe7 O19 91.5(3)
O15 Fe7 O19 87.8(2)
O6 Fe7 O33 90.3(2)
O1 Fe7 O33 84.7(2)
O12 Fe7 O33 164.9(2)
O15 Fe7 O33 90.2(3)
O19 Fe7 O33 88.5(3)
O6 Fe7 Fe11 39.09(16)
O1 Fe7 Fe11 130.57(17)
O12 Fe7 Fe11 114.18(18)
O15 Fe7 Fe11 41.68(18)
O19 Fe7 Fe11 126.32(18)
O33 Fe7 Fe11 77.52(17)
O11 Fe8 O12 103.1(2)
O11 Fe8 O10 102.8(2)
O12 Fe8 O10 101.8(3)
O11 Fe8 O1 158.6(2)
O12 Fe8 O1 79.1(2)
O10 Fe8 O1 97.4(2)
O11 Fe8 O2 96.8(2)
O12 Fe8 O2 159.2(2)
O10 Fe8 O2 79.1(2)
O1 Fe8 O2 80.2(2)
O11 Fe8 O3 79.0(2)
O12 Fe8 O3 97.8(2)
O10 Fe8 O3 159.2(2)
O1 Fe8 O3 79.7(2)
O2 Fe8 O3 80.1(2)
O11 Fe8 Fe1 115.36(19)
O12 Fe8 Fe1 115.94(19)
O10 Fe8 Fe1 115.81(17)
O1 Fe8 Fe1 47.75(16)
O2 Fe8 Fe1 48.20(15)
O3 Fe8 Fe1 47.79(16)
O4 Fe9 O13 79.2(2)
O4 Fe9 O21 99.0(3)
O13 Fe9 O21 91.4(3)
O4 Fe9 O17 94.1(3)
O13 Fe9 O17 173.3(3)
O21 Fe9 O17 89.5(3)
O4 Fe9 O35 167.4(3)
O13 Fe9 O35 98.2(3)
O21 Fe9 O35 93.4(3)
O17 Fe9 O35 88.4(3)
O4 Fe9 O34 105.1(3)
O13 Fe9 O34 95.1(3)
O21 Fe9 O34 155.8(3)
O17 Fe9 O34 86.7(3)
O35 Fe9 O34 62.7(3)
O4 Fe9 C64 136.5(4)
O13 Fe9 C64 98.6(4)
O21 Fe9 C64 124.5(4)
O17 Fe9 C64 86.3(4)
O35 Fe9 C64 31.3(4)
O34 Fe9 C64 31.4(4)
O4 Fe9 Fe3 40.94(17)
O13 Fe9 Fe3 42.48(18)
O21 Fe9 Fe3 82.61(18)
O17 Fe9 Fe3 131.2(2)
O35 Fe9 Fe3 139.9(2)
O34 Fe9 Fe3 117.38(19)
C64 Fe9 Fe3 136.6(4)
O5 Fe10 O14 79.1(2)
O5 Fe10 O27 100.0(3)
O14 Fe10 O27 90.6(3)
O5 Fe10 O25 94.3(3)
O14 Fe10 O25 173.3(3)
O27 Fe10 O25 89.5(3)
O5 Fe10 O37 165.6(3)
O14 Fe10 O37 96.7(3)
O27 Fe10 O37 93.7(3)
O25 Fe10 O37 90.0(3)
O5 Fe10 O36 103.8(3)
O14 Fe10 O36 95.6(3)
O27 Fe10 O36 156.1(3)
O25 Fe10 O36 86.9(3)
O37 Fe10 O36 62.7(3)
O5 Fe10 C69 135.4(5)
O14 Fe10 C69 98.4(4)
O27 Fe10 C69 124.5(4)
O25 Fe10 C69 87.0(4)
O37 Fe10 C69 31.1(4)
O36 Fe10 C69 31.7(4)
O5 Fe10 Fe5 40.71(17)
O14 Fe10 Fe5 42.50(17)
O27 Fe10 Fe5 82.96(18)
O25 Fe10 Fe5 130.95(19)
O37 Fe10 Fe5 138.7(2)
O36 Fe10 Fe5 116.7(2)
C69 Fe10 Fe5 135.9(4)
O6 Fe11 O15 79.4(2)
O6 Fe11 O31 93.8(3)
O15 Fe11 O31 173.2(3)
O6 Fe11 O32 97.6(3)
O15 Fe11 O32 90.2(3)
O31 Fe11 O32 91.0(3)
O6 Fe11 O39 168.3(3)
O15 Fe11 O39 95.4(3)
O31 Fe11 O39 91.2(3)
O32 Fe11 O39 92.9(3)
O6 Fe11 O38 107.0(3)
O15 Fe11 O38 93.5(3)
O31 Fe11 O38 88.1(3)
O32 Fe11 O38 155.3(3)
O39 Fe11 O38 62.5(3)
O6 Fe11 C74 138.1(4)
O15 Fe11 C74 95.3(4)
O31 Fe11 C74 89.6(4)
O32 Fe11 C74 124.1(4)
O39 Fe11 C74 31.2(3)
O38 Fe11 C74 31.2(3)
O6 Fe11 Fe7 40.67(18)
O15 Fe11 Fe7 42.40(17)
O31 Fe11 Fe7 131.3(2)
O32 Fe11 Fe7 81.93(18)
O39 Fe11 Fe7 137.1(2)
O38 Fe11 Fe7 116.6(2)
C74 Fe11 Fe7 133.7(4)
O7 C1 C2 111.7(8)
O7 C1 H1A 109.3
C2 C1 H1A 109.3
O7 C1 H1B 109.3
C2 C1 H1B 109.3
H1A C1 H1B 107.9
C1 C2 H2A 109.5
C1 C2 H2B 109.5
H2A C2 H2B 109.5
C1 C2 H2C 109.5
H2A C2 H2C 109.5
H2B C2 H2C 109.5
O8 C3 C4 107(2)
O8 C3 H3A 110.2
C4 C3 H3A 110.2
O8 C3 H3B 110.2
C4 C3 H3B 110.2
H3A C3 H3B 108.5
C4' C3' H3'1 110.3
C4' C3' H3'2 110.3
H3'1 C3' H3'2 108.5
C3' C4' H4'1 109.5
C3' C4' H4'2 109.5
H4'1 C4' H4'2 109.5
C3' C4' H4'3 109.5
H4'1 C4' H4'3 109.5
H4'2 C4' H4'3 109.5
O9 C5 C6 111.0(9)
O9 C5 H5A 109.4
C6 C5 H5A 109.4
O9 C5 H5B 109.4
C6 C5 H5B 109.4
H5A C5 H5B 108.0
C5 C6 H6A 109.5
C5 C6 H6B 109.5
H6A C6 H6B 109.5
C5 C6 H6C 109.5
H6A C6 H6C 109.5
H6B C6 H6C 109.5
O10 C7 C8 109.3(9)
O10 C7 H7A 109.8
C8 C7 H7A 109.8
O10 C7 H7B 109.8
C8 C7 H7B 109.8
H7A C7 H7B 108.3
C7 C8 H8A 109.5
C7 C8 H8B 109.5
H8A C8 H8B 109.5
C7 C8 H8C 109.5
H8A C8 H8C 109.5
H8B C8 H8C 109.5
O11 C9 C10 110.8(9)
O11 C9 H9A 109.5
C10 C9 H9A 109.5
O11 C9 H9B 109.5
C10 C9 H9B 109.5
H9A C9 H9B 108.1
C9 C10 H10A 109.5
C9 C10 H10B 109.5
H10A C10 H10B 109.5
C9 C10 H10C 109.5
H10A C10 H10C 109.5
H10B C10 H10C 109.5
O12 C11 C12 111.2(9)
O12 C11 H11A 109.4
C12 C11 H11A 109.4
O12 C11 H11B 109.4
C12 C11 H11B 109.4
H11A C11 H11B 108.0
C11 C12 H12A 109.5
C11 C12 H12B 109.5
H12A C12 H12B 109.5
C11 C12 H12C 109.5
H12A C12 H12C 109.5
H12B C12 H12C 109.5
O13 C13 C14 112.3(12)
O13 C13 H13A 109.1
C14 C13 H13A 109.1
O13 C13 H13B 109.1
C14 C13 H13B 109.1
H13A C13 H13B 107.9
C13 C14 H14A 109.5
C13 C14 H14B 109.5
H14A C14 H14B 109.5
C13 C14 H14C 109.5
H14A C14 H14C 109.5
H14B C14 H14C 109.5
C16 C15 O14 109.2(16)
C16 C15 H15A 109.8
O14 C15 H15A 109.8
C16 C15 H15B 109.8
O14 C15 H15B 109.8
H15A C15 H15B 108.3
C15 C16 H16A 109.5
C15 C16 H16B 109.5
H16A C16 H16B 109.5
C15 C16 H16C 109.5
H16A C16 H16C 109.5
H16B C16 H16C 109.5
C18 C17 O15 106.3(13)
C18 C17 H17A 110.5
O15 C17 H17A 110.5
C18 C17 H17B 110.5
O15 C17 H17B 110.5
H17A C17 H17B 108.7
C17 C18 H18A 109.5
C17 C18 H18B 109.5
H18A C18 H18B 109.5
C17 C18 H18C 109.5
H18A C18 H18C 109.5
H18B C18 H18C 109.5
O17 C19 O16 124.8(8)
O17 C19 C20 117.2(9)
O16 C19 C20 117.9(9)
C23 C20 C21 113.3(9)
C23 C20 C19 110.1(8)
C21 C20 C19 111.2(9)
C23 C20 C22 108.7(9)
C21 C20 C22 107.4(9)
C19 C20 C22 105.8(8)
C20 C21 H21A 109.5
C20 C21 H21B 109.5
H21A C21 H21B 109.5
C20 C21 H21C 109.5
H21A C21 H21C 109.5
H21B C21 H21C 109.5
C20 C22 H22A 109.5
C20 C22 H22B 109.5
H22A C22 H22B 109.5
C20 C22 H22C 109.5
H22A C22 H22C 109.5
H22B C22 H22C 109.5
C20 C23 H23A 109.5
C20 C23 H23B 109.5
H23A C23 H23B 109.5
C20 C23 H23C 109.5
H23A C23 H23C 109.5
H23B C23 H23C 109.5
O18 C24 O19 123.9(8)
O18 C24 C25 118.3(9)
O19 C24 C25 117.8(9)
C26 C25 C28 111.9(10)
C26 C25 C27 109.3(9)
C28 C25 C27 107.5(9)
C26 C25 C24 111.3(8)
C28 C25 C24 106.7(8)
C27 C25 C24 110.0(9)
C25 C26 H26A 109.5
C25 C26 H26B 109.5
H26A C26 H26B 109.5
C25 C26 H26C 109.5
H26A C26 H26C 109.5
H26B C26 H26C 109.5
C25 C27 H27A 109.5
C25 C27 H27B 109.5
H27A C27 H27B 109.5
C25 C27 H27C 109.5
H27A C27 H27C 109.5
H27B C27 H27C 109.5
C25 C28 H28A 109.5
C25 C28 H28B 109.5
H28A C28 H28B 109.5
C25 C28 H28C 109.5
H28A C28 H28C 109.5
H28B C28 H28C 109.5
O20 C29 O21 124.7(8)
O20 C29 C30 117.0(9)
O21 C29 C30 118.2(8)
C33 C30 C31 110.7(8)
C33 C30 C29 109.1(8)
C31 C30 C29 111.8(8)
C33 C30 C32 108.2(9)
C31 C30 C32 109.3(8)
C29 C30 C32 107.5(8)
C30 C31 H31A 109.5
C30 C31 H31B 109.5
H31A C31 H31B 109.5
C30 C31 H31C 109.5
H31A C31 H31C 109.5
H31B C31 H31C 109.5
C30 C32 H32A 109.5
C30 C32 H32B 109.5
H32A C32 H32B 109.5
C30 C32 H32C 109.5
H32A C32 H32C 109.5
H32B C32 H32C 109.5
C30 C33 H33A 109.5
C30 C33 H33B 109.5
H33A C33 H33B 109.5
C30 C33 H33C 109.5
H33A C33 H33C 109.5
H33B C33 H33C 109.5
O23 C34 O22 124.2(8)
O23 C34 C35 118.3(9)
O22 C34 C35 117.5(9)
C36 C35 C37 110.5(8)
C36 C35 C38 110.5(8)
C37 C35 C38 108.5(8)
C36 C35 C34 111.3(8)
C37 C35 C34 109.5(8)
C38 C35 C34 106.5(7)
C35 C36 H36A 109.5
C35 C36 H36B 109.5
H36A C36 H36B 109.5
C35 C36 H36C 109.5
H36A C36 H36C 109.5
H36B C36 H36C 109.5
C35 C37 H37A 109.5
C35 C37 H37B 109.5
H37A C37 H37B 109.5
C35 C37 H37C 109.5
H37A C37 H37C 109.5
H37B C37 H37C 109.5
C35 C38 H38A 109.5
C35 C38 H38B 109.5
H38A C38 H38B 109.5
C35 C38 H38C 109.5
H38A C38 H38C 109.5
H38B C38 H38C 109.5
O25 C39 O24 125.3(9)
O25 C39 C40 117.7(10)
O24 C39 C40 116.9(10)
C41 C40 C42 117.1(11)
C41 C40 C39 113.2(9)
C42 C40 C39 111.9(10)
C41 C40 C43 106.8(10)
C42 C40 C43 100.0(10)
C39 C40 C43 106.2(10)
C40 C41 H41A 109.5
C40 C41 H41B 109.5
H41A C41 H41B 109.5
C40 C41 H41C 109.5
H41A C41 H41C 109.5
H41B C41 H41C 109.5
C40 C42 H42A 109.5
C40 C42 H42B 109.5
H42A C42 H42B 109.5
C40 C42 H42C 109.5
H42A C42 H42C 109.5
H42B C42 H42C 109.5
C40 C43 H43A 109.5
C40 C43 H43B 109.5
H43A C43 H43B 109.5
C40 C43 H43C 109.5
H43A C43 H43C 109.5
H43B C43 H43C 109.5
O26 C44 O27 124.9(9)
O26 C44 C45 117.7(10)
O27 C44 C45 117.3(10)
C48 C45 C46 112.8(11)
C48 C45 C44 112.9(9)
C46 C45 C44 112.6(10)
C48 C45 C47 107.1(11)
C46 C45 C47 104.0(10)
C44 C45 C47 106.6(10)
C45 C46 H46A 109.5
C45 C46 H46B 109.5
H46A C46 H46B 109.5
C45 C46 H46C 109.5
H46A C46 H46C 109.5
H46B C46 H46C 109.5
C45 C47 H47A 109.5
C45 C47 H47B 109.5
H47A C47 H47B 109.5
C45 C47 H47C 109.5
H47A C47 H47C 109.5
H47B C47 H47C 109.5
C45 C48 H48A 109.5
C45 C48 H48B 109.5
H48A C48 H48B 109.5
C45 C48 H48C 109.5
H48A C48 H48C 109.5
H48B C48 H48C 109.5
O28 C49 O29 124.5(9)
O28 C49 C50 119.3(13)
O29 C49 C50 116.1(12)
C51 C50 C53 118.0(12)
C51 C50 C49 112.8(10)
C53 C50 C49 107.8(9)
C51 C50 C52 107.7(11)
C53 C50 C52 101.7(10)
C49 C50 C52 107.9(11)
C50 C51 H51A 109.5
C50 C51 H51B 109.5
H51A C51 H51B 109.5
C50 C51 H51C 109.5
H51A C51 H51C 109.5
H51B C51 H51C 109.5
C50 C52 H52A 109.5
C50 C52 H52B 109.5
H52A C52 H52B 109.5
C50 C52 H52C 109.5
H52A C52 H52C 109.5
H52B C52 H52C 109.5
C50 C53 H53A 109.5
C50 C53 H53B 109.5
H53A C53 H53B 109.5
C50 C53 H53C 109.5
H53A C53 H53C 109.5
H53B C53 H53C 109.5
O31 C54 O30 124.8(9)
O31 C54 C55 118.0(11)
O30 C54 C55 117.0(11)
C58 C55 C57 109.3(10)
C58 C55 C56 108.7(11)
C57 C55 C56 109.9(11)
C58 C55 C54 111.9(10)
C57 C55 C54 104.9(10)
C56 C55 C54 112.1(10)
C55 C56 H56A 109.5
C55 C56 H56B 109.5
H56A C56 H56B 109.5
C55 C56 H56C 109.5
H56A C56 H56C 109.5
H56B C56 H56C 109.5
C55 C57 H57A 109.5
C55 C57 H57B 109.5
H57A C57 H57B 109.5
C55 C57 H57C 109.5
H57A C57 H57C 109.5
H57B C57 H57C 109.5
C55 C58 H58A 109.5
C55 C58 H58B 109.5
H58A C58 H58B 109.5
C55 C58 H58C 109.5
H58A C58 H58C 109.5
H58B C58 H58C 109.5
O32 C59 O33 124.7(8)
O32 C59 C60 119.1(9)
O33 C59 C60 116.2(9)
C63 C60 C61 114.4(9)
C63 C60 C59 109.9(8)
C61 C60 C59 111.7(8)
C63 C60 C62 105.8(9)
C61 C60 C62 107.1(8)
C59 C60 C62 107.5(8)
C60 C61 H61A 109.5
C60 C61 H61B 109.5
H61A C61 H61B 109.5
C60 C61 H61C 109.5
H61A C61 H61C 109.5
H61B C61 H61C 109.5
C60 C62 H62A 109.5
C60 C62 H62B 109.5
H62A C62 H62B 109.5
C60 C62 H62C 109.5
H62A C62 H62C 109.5
H62B C62 H62C 109.5
C60 C63 H63A 109.5
C60 C63 H63B 109.5
H63A C63 H63B 109.5
C60 C63 H63C 109.5
H63A C63 H63C 109.5
H63B C63 H63C 109.5
O35 C64 O34 119.3(9)
O35 C64 C65 120.1(12)
O34 C64 C65 120.5(12)
O35 C64 Fe9 59.4(5)
O34 C64 Fe9 60.0(5)
C65 C64 Fe9 175.3(11)
C66 C65 C68 116.1(12)
C66 C65 C64 113.6(11)
C68 C65 C64 109.2(10)
C66 C65 C67 106.1(11)
C68 C65 C67 104.1(11)
C64 C65 C67 106.9(10)
C65 C66 H66A 109.5
C65 C66 H66B 109.5
H66A C66 H66B 109.5
C65 C66 H66C 109.5
H66A C66 H66C 109.5
H66B C66 H66C 109.5
C65 C67 H67A 109.5
C65 C67 H67B 109.5
H67A C67 H67B 109.5
C65 C67 H67C 109.5
H67A C67 H67C 109.5
H67B C67 H67C 109.5
C65 C68 H68A 109.5
C65 C68 H68B 109.5
H68A C68 H68B 109.5
C65 C68 H68C 109.5
H68A C68 H68C 109.5
H68B C68 H68C 109.5
O37 C69 O36 118.4(9)
O37 C69 C70 121.3(13)
O36 C69 C70 120.3(13)
O37 C69 Fe10 59.0(5)
O36 C69 Fe10 59.5(5)
C70 C69 Fe10 177.5(9)
C73 C70 C71 110.6(11)
C73 C70 C72 109.0(11)
C71 C70 C72 108.3(10)
C73 C70 C69 108.9(9)
C71 C70 C69 112.2(11)
C72 C70 C69 107.7(10)
C70 C71 H71A 109.5
C70 C71 H71B 109.5
H71A C71 H71B 109.5
C70 C71 H71C 109.5
H71A C71 H71C 109.5
H71B C71 H71C 109.5
C70 C72 H72A 109.5
C70 C72 H72B 109.5
H72A C72 H72B 109.5
C70 C72 H72C 109.5
H72A C72 H72C 109.5
H72B C72 H72C 109.5
C70 C73 H73A 109.5
C70 C73 H73B 109.5
H73A C73 H73B 109.5
C70 C73 H73C 109.5
H73A C73 H73C 109.5
H73B C73 H73C 109.5
O39 C74 O38 119.7(9)
O39 C74 C75 120.3(10)
O38 C74 C75 119.8(11)
O39 C74 Fe11 59.6(5)
O38 C74 Fe11 60.2(5)
C75 C74 Fe11 176.2(11)
C76 C75 C78 120.6(12)
C76 C75 C74 113.8(10)
C78 C75 C74 110.8(11)
C76 C75 C77 105.5(12)
C78 C75 C77 97.8(11)
C74 C75 C77 105.8(11)
C75 C76 H76A 109.5
C75 C76 H76B 109.5
H76A C76 H76B 109.5
C75 C76 H76C 109.5
H76A C76 H76C 109.5
H76B C76 H76C 109.5
C75 C77 H77A 109.5
C75 C77 H77B 109.5
H77A C77 H77B 109.5
C75 C77 H77C 109.5
H77A C77 H77C 109.5
H77B C77 H77C 109.5
C75 C78 H78A 109.5
C75 C78 H78B 109.5
H78A C78 H78B 109.5
C75 C78 H78C 109.5
H78A C78 H78C 109.5
H78B C78 H78C 109.5
Cl1 C79 Cl2 112.7(9)
Cl1 C79 H79A 109.1
Cl2 C79 H79A 109.1
Cl1 C79 H79B 109.1
Cl2 C79 H79B 109.1
H79A C79 H79B 107.8
Cl4 C80 Cl3 129(3)
Cl4 C80 H80A 105.2
Cl3 C80 H80A 105.2
Cl4 C80 H80B 105.2
Cl3 C80 H80B 105.2
H80A C80 H80B 105.9
N1 C81 C82 174(4)
C81 C82 H82A 109.5
C81 C82 H82B 109.5
H82A C82 H82B 109.5
C81 C82 H82C 109.5
H82A C82 H82C 109.5
H82B C82 H82C 109.5
Fe2 O1 Fe7 114.8(3)
Fe2 O1 Fe1 96.9(2)
Fe7 O1 Fe1 133.4(3)
Fe2 O1 Fe8 131.2(3)
Fe7 O1 Fe8 97.6(2)
Fe1 O1 Fe8 84.3(2)
Fe4 O2 Fe3 116.4(3)
Fe4 O2 Fe8 130.8(3)
Fe3 O2 Fe8 97.5(2)
Fe4 O2 Fe1 96.9(2)
Fe3 O2 Fe1 131.7(3)
Fe8 O2 Fe1 83.9(2)
Fe6 O3 Fe5 116.9(3)
Fe6 O3 Fe1 96.8(2)
Fe5 O3 Fe1 132.5(3)
Fe6 O3 Fe8 129.3(3)
Fe5 O3 Fe8 97.5(2)
Fe1 O3 Fe8 83.8(2)
Fe2 O4 Fe9 129.9(3)
Fe2 O4 Fe3 129.7(3)
Fe9 O4 Fe3 100.3(3)
Fe4 O5 Fe10 129.8(3)
Fe4 O5 Fe5 129.6(3)
Fe10 O5 Fe5 100.5(3)
Fe6 O6 Fe11 130.6(3)
Fe6 O6 Fe7 128.7(3)
Fe11 O6 Fe7 100.2(3)
C1 O7 Fe1 125.9(5)
C1 O7 Fe2 122.1(5)
Fe1 O7 Fe2 99.0(3)
C3 O8 Fe1 121.4(10)
C3 O8 Fe4 117.0(10)
Fe1 O8 Fe4 100.3(3)
C5 O9 Fe1 126.1(6)
C5 O9 Fe6 121.6(6)
Fe1 O9 Fe6 99.5(3)
C7 O10 Fe8 128.2(6)
C7 O10 Fe3 123.0(6)
Fe8 O10 Fe3 101.3(3)
C9 O11 Fe8 126.5(6)
C9 O11 Fe5 122.4(6)
Fe8 O11 Fe5 102.0(3)
C11 O12 Fe8 127.9(6)
C11 O12 Fe7 124.3(6)
Fe8 O12 Fe7 101.9(3)
C13 O13 Fe9 128.9(6)
C13 O13 Fe3 132.4(7)
Fe9 O13 Fe3 96.1(3)
C15 O14 Fe10 121.1(7)
C15 O14 Fe5 129.4(7)
Fe10 O14 Fe5 95.3(3)
C17 O15 Fe11 120.4(7)
C17 O15 Fe7 128.0(7)
Fe11 O15 Fe7 95.9(3)
C19 O16 Fe2 128.7(6)
C19 O17 Fe9 137.7(6)
C24 O18 Fe2 136.5(6)
C24 O19 Fe7 128.3(6)
C29 O20 Fe3 128.8(6)
C29 O21 Fe9 125.0(5)
C34 O22 Fe3 128.1(6)
C34 O23 Fe4 137.2(6)
C39 O24 Fe4 129.2(6)
C39 O25 Fe10 136.8(7)
C44 O26 Fe5 129.1(7)
C44 O27 Fe10 125.0(6)
C49 O28 Fe5 127.8(8)
C49 O29 Fe6 136.2(7)
C54 O30 Fe6 128.4(7)
C54 O31 Fe11 139.6(7)
C59 O32 Fe11 126.2(6)
C59 O33 Fe7 128.5(6)
C64 O34 Fe9 88.6(7)
C64 O35 Fe9 89.4(6)
C69 O36 Fe10 88.8(7)
C69 O37 Fe10 89.9(7)
C74 O38 Fe11 88.6(7)
C74 O39 Fe11 89.2(6)

loop_
_geom_bond_atom_site_label_1
_geom_bond_atom_site_label_2
_geom_bond_distance
Fe1 O8 1.945(6)
Fe1 O9 1.954(6)
Fe1 O7 1.966(6)
Fe1 O1 2.083(6)
Fe1 O3 2.086(6)
Fe1 O2 2.100(6)
Fe1 Fe8 2.8002(18)
Fe2 O4 1.813(6)
Fe2 O1 1.947(6)
Fe2 O18 1.983(6)
Fe2 O7 2.002(6)
Fe2 O16 2.008(6)
Fe3 O4 1.967(6)
Fe3 O2 1.982(5)
Fe3 O10 2.002(6)
Fe3 O13 2.006(6)
Fe3 O22 2.021(6)
Fe3 O20 2.069(6)
Fe3 Fe9 2.9536(18)
Fe4 O5 1.821(6)
Fe4 O2 1.944(5)
Fe4 O23 1.984(6)
Fe4 O8 1.996(6)
Fe4 O24 2.000(6)
Fe5 O5 1.960(6)
Fe5 O3 1.981(6)
Fe5 O14 2.005(6)
Fe5 O11 2.011(6)
Fe5 O28 2.017(6)
Fe5 O26 2.071(7)
Fe5 Fe10 2.9549(18)
Fe6 O6 1.812(6)
Fe6 O3 1.956(6)
Fe6 O29 1.963(7)
Fe6 O30 2.003(7)
Fe6 O9 2.008(6)
Fe7 O6 1.962(6)
Fe7 O1 1.991(5)
Fe7 O12 2.001(6)
Fe7 O15 2.008(6)
Fe7 O19 2.020(6)
Fe7 O33 2.069(6)
Fe7 Fe11 2.9617(18)
Fe8 O11 1.944(6)
Fe8 O12 1.952(6)
Fe8 O10 1.959(6)
Fe8 O1 2.089(6)
Fe8 O2 2.091(5)
Fe8 O3 2.107(6)
Fe9 O4 1.881(6)
Fe9 O13 1.966(6)
Fe9 O21 2.014(6)
Fe9 O17 2.024(6)
Fe9 O35 2.090(7)
Fe9 O34 2.104(7)
Fe9 C64 2.429(10)
Fe10 O5 1.884(6)
Fe10 O14 1.995(6)
Fe10 O27 1.997(7)
Fe10 O25 2.019(7)
Fe10 O37 2.093(6)
Fe10 O36 2.104(7)
Fe10 C69 2.441(11)
Fe11 O6 1.898(6)
Fe11 O15 1.980(6)
Fe11 O31 1.986(7)
Fe11 O32 2.014(6)
Fe11 O39 2.093(6)
Fe11 O38 2.106(7)
Fe11 C74 2.427(11)
C1 O7 1.425(11)
C1 C2 1.501(13)
C1 H1A 0.9900
C1 H1B 0.9900
C2 H2A 0.9800
C2 H2B 0.9800
C2 H2C 0.9800
C3 O8 1.45(3)
C3 C4 1.51(3)
C3 H3A 0.9900
C3 H3B 0.9900
C3' C4' 1.45(3)
C3' H3'1 0.9900
C3' H3'2 0.9900
C4 H4A 0.9800
C4 H4B 0.9800
C4 H4C 0.9800
C4' H4'1 0.9800
C4' H4'2 0.9800
C4' H4'3 0.9800
C5 O9 1.435(11)
C5 C6 1.493(15)
C5 H5A 0.9900
C5 H5B 0.9900
C6 H6A 0.9800
C6 H6B 0.9800
C6 H6C 0.9800
C7 O10 1.434(11)
C7 C8 1.494(15)
C7 H7A 0.9900
C7 H7B 0.9900
C8 H8A 0.9800
C8 H8B 0.9800
C8 H8C 0.9800
C9 O11 1.432(11)
C9 C10 1.496(14)
C9 H9A 0.9900
C9 H9B 0.9900
C10 H10A 0.9800
C10 H10B 0.9800
C10 H10C 0.9800
C11 O12 1.433(11)
C11 C12 1.488(16)
C11 H11A 0.9900
C11 H11B 0.9900
C12 H12A 0.9800
C12 H12B 0.9800
C12 H12C 0.9800
C13 O13 1.433(13)
C13 C14 1.455(19)
C13 H13A 0.9900
C13 H13B 0.9900
C14 H14A 0.9800
C14 H14B 0.9800
C14 H14C 0.9800
C15 C16 1.39(2)
C15 O14 1.463(16)
C15 H15A 0.9900
C15 H15B 0.9900
C16 H16A 0.9800
C16 H16B 0.9800
C16 H16C 0.9800
C17 C18 1.414(18)
C17 O15 1.491(14)
C17 H17A 0.9900
C17 H17B 0.9900
C18 H18A 0.9800
C18 H18B 0.9800
C18 H18C 0.9800
C19 O17 1.257(12)
C19 O16 1.276(12)
C19 C20 1.516(10)
C20 C23 1.491(11)
C20 C21 1.505(11)
C20 C22 1.524(11)
C21 H21A 0.9800
C21 H21B 0.9800
C21 H21C 0.9800
C22 H22A 0.9800
C22 H22B 0.9800
C22 H22C 0.9800
C23 H23A 0.9800
C23 H23B 0.9800
C23 H23C 0.9800
C24 O18 1.247(12)
C24 O19 1.263(12)
C24 C25 1.523(10)
C25 C26 1.502(11)
C25 C28 1.506(11)
C25 C27 1.512(11)
C26 H26A 0.9800
C26 H26B 0.9800
C26 H26C 0.9800
C27 H27A 0.9800
C27 H27B 0.9800
C27 H27C 0.9800
C28 H28A 0.9800
C28 H28B 0.9800
C28 H28C 0.9800
C29 O20 1.263(11)
C29 O21 1.270(11)
C29 C30 1.519(10)
C30 C33 1.509(11)
C30 C31 1.515(11)
C30 C32 1.521(11)
C31 H31A 0.9800
C31 H31B 0.9800
C31 H31C 0.9800
C32 H32A 0.9800
C32 H32B 0.9800
C32 H32C 0.9800
C33 H33A 0.9800
C33 H33B 0.9800
C33 H33C 0.9800
C34 O23 1.256(12)
C34 O22 1.261(12)
C34 C35 1.533(10)
C35 C36 1.499(11)
C35 C37 1.504(11)
C35 C38 1.513(10)
C36 H36A 0.9800
C36 H36B 0.9800
C36 H36C 0.9800
C37 H37A 0.9800
C37 H37B 0.9800
C37 H37C 0.9800
C38 H38A 0.9800
C38 H38B 0.9800
C38 H38C 0.9800
C39 O25 1.255(13)
C39 O24 1.271(13)
C39 C40 1.514(11)
C40 C41 1.473(12)
C40 C42 1.484(12)
C40 C43 1.529(12)
C41 H41A 0.9800
C41 H41B 0.9800
C41 H41C 0.9800
C42 H42A 0.9800
C42 H42B 0.9800
C42 H42C 0.9800
C43 H43A 0.9800
C43 H43B 0.9800
C43 H43C 0.9800
C44 O26 1.262(13)
C44 O27 1.270(13)
C44 C45 1.517(11)
C45 C48 1.477(12)
C45 C46 1.497(12)
C45 C47 1.519(12)
C46 H46A 0.9800
C46 H46B 0.9800
C46 H46C 0.9800
C47 H47A 0.9800
C47 H47B 0.9800
C47 H47C 0.9800
C48 H48A 0.9800
C48 H48B 0.9800
C48 H48C 0.9800
C49 O28 1.257(15)
C49 O29 1.273(16)
C49 C50 1.518(11)
C50 C51 1.450(12)
C50 C53 1.482(12)
C50 C52 1.553(13)
C51 H51A 0.9800
C51 H51B 0.9800
C51 H51C 0.9800
C52 H52A 0.9800
C52 H52B 0.9800
C52 H52C 0.9800
C53 H53A 0.9800
C53 H53B 0.9800
C53 H53C 0.9800
C54 O31 1.237(14)
C54 O30 1.277(14)
C54 C55 1.538(12)
C55 C58 1.485(12)
C55 C57 1.494(12)
C55 C56 1.519(12)
C56 H56A 0.9800
C56 H56B 0.9800
C56 H56C 0.9800
C57 H57A 0.9800
C57 H57B 0.9800
C57 H57C 0.9800
C58 H58A 0.9800
C58 H58B 0.9800
C58 H58C 0.9800
C59 O32 1.261(11)
C59 O33 1.268(11)
C59 C60 1.527(10)
C60 C63 1.484(11)
C60 C61 1.492(11)
C60 C62 1.540(11)
C61 H61A 0.9800
C61 H61B 0.9800
C61 H61C 0.9800
C62 H62A 0.9800
C62 H62B 0.9800
C62 H62C 0.9800
C63 H63A 0.9800
C63 H63B 0.9800
C63 H63C 0.9800
C64 O35 1.260(15)
C64 O34 1.267(15)
C64 C65 1.517(12)
C65 C66 1.477(12)
C65 C68 1.480(12)
C65 C67 1.542(13)
C66 H66A 0.9800
C66 H66B 0.9800
C66 H66C 0.9800
C67 H67A 0.9800
C67 H67B 0.9800
C67 H67C 0.9800
C68 H68A 0.9800
C68 H68B 0.9800
C68 H68C 0.9800
C69 O37 1.260(16)
C69 O36 1.282(16)
C69 C70 1.517(12)
C70 C73 1.491(12)
C70 C71 1.504(12)
C70 C72 1.514(12)
C71 H71A 0.9800
C71 H71B 0.9800
C71 H71C 0.9800
C72 H72A 0.9800
C72 H72B 0.9800
C72 H72C 0.9800
C73 H73A 0.9800
C73 H73B 0.9800
C73 H73C 0.9800
C74 O39 1.258(13)
C74 O38 1.259(13)
C74 C75 1.515(12)
C75 C76 1.453(12)
C75 C78 1.471(12)
C75 C77 1.533(13)
C76 H76A 0.9800
C76 H76B 0.9800
C76 H76C 0.9800
C77 H77A 0.9800
C77 H77B 0.9800
C77 H77C 0.9800
C78 H78A 0.9800
C78 H78B 0.9800
C78 H78C 0.9800
C79 Cl1 1.685(16)
C79 Cl2 1.740(17)
C79 H79A 0.9900
C79 H79B 0.9900
C80 Cl4 1.45(5)
C80 Cl3 1.75(4)
C80 H80A 0.9900
C80 H80B 0.9900
C81 N1 0.97(2)
C81 C82 1.43(3)
C82 H82A 0.9800
C82 H82B 0.9800
C82 H82C 0.9800
